data_2311667
loop_
_publ_author_name
'Gholivand, Khodayar'
'Molaei, Foroogh'
'Hosseini, Mahdieh'

_publ_section_title
;
 Phosphoramides bearing isoxazole derivative: spectroscopic and structural
 characterization, study of hydrogen-bonding interactions and two
 lanthanide complexes (LnIII = Ce and Eu).
;
_journal_coeditor_code EB5037
_journal_issue 'Pt 2'
_journal_name_full 'Acta crystallographica Section B, Structural science, crystal engineering and materials'
_journal_page_first 176
_journal_page_last 185
_journal_paper_doi 10.1107/S2052520615003297
_journal_volume 71
_journal_year 2015
_chemical_formula_moiety 'C34 H36 Ce N7 O14 P2, C2 H6 O'
_chemical_formula_sum 'C36 H42 Ce N7 O15 P2'
_chemical_formula_weight 1014.83
_space_group_IT_number 14
_space_group_name_Hall '-P 2yn'
_space_group_name_H-M_alt 'P 1 21/n 1'
_symmetry_cell_setting monoclinic
_symmetry_space_group_name_H-M 'P 1 21/n 1'
_atom_sites_solution_hydrogens mixed
_atom_sites_solution_primary direct
_atom_sites_solution_secondary difmap
_audit_creation_method SHELXL-97
_cell_angle_alpha 90.00
_cell_angle_beta 96.1330(10)
_cell_angle_gamma 90.00
_cell_formula_units_Z 8
_cell_length_a 14.8817(5)
_cell_length_b 15.9332(5)
_cell_length_c 36.7289(12)
_cell_measurement_reflns_used 9920
_cell_measurement_temperature 100(2)
_cell_measurement_theta_max 30.51
_cell_measurement_theta_min 2.26
_cell_volume 8659.1(5)
_computing_cell_refinement 'SAINTPlus, v. 6.2 (Bruker, 2001)'
_computing_data_collection 'APEX2 (Bruker, 2005)'
_computing_data_reduction 'SAINTPlus, v. 6.2 (Bruker, 2001)'
_computing_molecular_graphics 'SHELXTL (Sheldrick, 2008)'
_computing_publication_material 'SHELXTL (Sheldrick, 2008)'
_computing_structure_refinement 'SHELXTL (Sheldrick, 2008)'
_computing_structure_solution 'SHELXTL (Sheldrick, 2008)'
_diffrn_ambient_temperature 100(2)
_diffrn_measured_fraction_theta_full 0.997
_diffrn_measured_fraction_theta_max 0.997
_diffrn_measurement_device_type 'Bruker APEX-II CCD'
_diffrn_measurement_method '\f and \w scans'
_diffrn_radiation_monochromator graphite
_diffrn_radiation_source 'fine-focus sealed tube'
_diffrn_radiation_type MoK\a
_diffrn_radiation_wavelength 0.71073
_diffrn_reflns_av_R_equivalents 0.0808
_diffrn_reflns_av_sigmaI/netI 0.0634
_diffrn_reflns_limit_h_max 19
_diffrn_reflns_limit_h_min -19
_diffrn_reflns_limit_k_max 21
_diffrn_reflns_limit_k_min -21
_diffrn_reflns_limit_l_max 48
_diffrn_reflns_limit_l_min -48
_diffrn_reflns_number 98260
_diffrn_reflns_theta_full 28.00
_diffrn_reflns_theta_max 28.00
_diffrn_reflns_theta_min 1.70
_diffrn_standards_number 0
_exptl_absorpt_coefficient_mu 1.200
_exptl_absorpt_correction_T_max 0.889
_exptl_absorpt_correction_T_min 0.741
_exptl_absorpt_correction_type multi-scan
_exptl_absorpt_process_details 'SADABS (Sheldrick, 2003)'
_exptl_crystal_colour colourless
_exptl_crystal_density_diffrn 1.557
_exptl_crystal_density_method 'not measured'
_exptl_crystal_description prism
_exptl_crystal_F_000 4120
_exptl_crystal_size_max 0.17
_exptl_crystal_size_mid 0.12
_exptl_crystal_size_min 0.10
_refine_diff_density_max 1.078
_refine_diff_density_min -1.337
_refine_ls_extinction_method none
_refine_ls_goodness_of_fit_ref 1.051
_refine_ls_hydrogen_treatment mixed
_refine_ls_matrix_type full
_refine_ls_number_parameters 1157
_refine_ls_number_reflns 20861
_refine_ls_number_restraints 0
_refine_ls_restrained_S_all 1.051
_refine_ls_R_factor_all 0.0793
_refine_ls_R_factor_gt 0.0455
_refine_ls_shift/su_max 0.002
_refine_ls_shift/su_mean 0.000
_refine_ls_structure_factor_coef Fsqd
_refine_ls_weighting_details 'calc w=1/[\s^2^(Fo^2^)+(0.0251P)^2^+14.9859P] where P=(Fo^2^+2Fc^2^)/3'
_refine_ls_weighting_scheme calc
_refine_ls_wR_factor_gt 0.0811
_refine_ls_wR_factor_ref 0.0904
_reflns_number_gt 14486
_reflns_number_total 20861
_reflns_threshold_expression >2sigma(I)
_cod_data_source_file eb5037sup1.cif
_cod_data_source_block IGCN
_cod_original_sg_symbol_H-M 'P 21/n'
_cod_database_code 2311667

loop_
_symmetry_equiv_pos_as_xyz
'x, y, z'
'-x+1/2, y+1/2, -z+1/2'
'-x, -y, -z'
'x-1/2, -y-1/2, z-1/2'

loop_
_atom_site_type_symbol
_atom_site_label
_atom_site_fract_x
_atom_site_fract_y
_atom_site_fract_z
_atom_site_U_iso_or_equiv
_atom_site_adp_type
_atom_site_calc_flag
_atom_site_refinement_flags
_atom_site_occupancy
_atom_site_symmetry_multiplicity
_atom_site_disorder_assembly
_atom_site_disorder_group
Ce Ce1A 0.269159(14) 0.481741(14) 0.123985(5) 0.01154(5) Uani d . 1 1 A .
P P1A 0.48040(7) 0.36220(6) 0.12083(3) 0.0138(2) Uani d . 1 1 A .
P P2A 0.03072(7) 0.37417(6) 0.12068(3) 0.0146(2) Uani d . 1 1 A .
O O1A 0.2353(2) 0.47363(18) 0.19169(7) 0.0222(6) Uani d . 1 1 A .
O O2A 0.3526(2) 0.54571(19) 0.18160(8) 0.0240(7) Uani d . 1 1 A .
O O3A 0.3019(2) 0.55200(19) 0.23494(8) 0.0341(8) Uani d . 1 1 A .
O O4A 0.1686(2) 0.60666(19) 0.14478(8) 0.0264(7) Uani d . 1 1 . .
O O5A 0.1623(2) 0.58623(18) 0.08617(8) 0.0226(7) Uani d . 1 1 . .
O O6A 0.0764(3) 0.6798(2) 0.10756(11) 0.0494(10) Uani d . 1 1 . .
O O7A 0.33430(19) 0.54397(16) 0.06335(7) 0.0181(6) Uani d . 1 1 . .
O O8A 0.35937(19) 0.61651(16) 0.11349(7) 0.0163(6) Uani d . 1 1 . .
O O9A 0.4310(2) 0.64657(18) 0.06643(8) 0.0242(7) Uani d . 1 1 . .
O O10A 0.2399(2) 0.3843(2) 0.07019(8) 0.0203(7) Uani d . 1 1 . .
H H10V 0.216(4) 0.347(4) 0.0751(17) 0.06(2) Uiso d . 1 1 . .
O O11A 0.42547(18) 0.44113(17) 0.11888(8) 0.0171(6) Uani d . 1 1 . .
O O12A 0.12034(18) 0.41706(17) 0.12574(7) 0.0169(6) Uani d . 1 1 . .
O O13A 0.24718(18) 0.28949(17) 0.17459(7) 0.0185(6) Uani d . 1 1 A .
O O14A 0.1901(2) 0.16903(18) 0.07754(8) 0.0221(6) Uani d . 1 1 . .
N N1A 0.2967(2) 0.5240(2) 0.20367(9) 0.0221(8) Uani d . 1 1 . .
N N2A 0.1349(2) 0.6255(2) 0.11251(11) 0.0243(8) Uani d . 1 1 . .
N N3A 0.3757(2) 0.6034(2) 0.08087(9) 0.0163(7) Uani d . 1 1 . .
N N4A 0.3061(2) 0.3258(2) 0.15124(8) 0.0150(7) Uani d . 1 1 . .
N N5A 0.4167(2) 0.2770(2) 0.11596(9) 0.0152(7) Uani d . 1 1 . .
H H5A 0.432(3) 0.240(3) 0.1033(13) 0.023(13) Uiso d . 1 1 . .
N N6A 0.1458(2) 0.2420(2) 0.08856(9) 0.0181(7) Uani d . 1 1 . .
N N7A 0.0333(2) 0.2715(2) 0.12680(10) 0.0172(7) Uani d . 1 1 . .
H H7A 0.005(3) 0.253(3) 0.1421(12) 0.018(12) Uiso d . 1 1 . .
C C1A 0.2781(4) 0.3661(4) 0.03635(14) 0.0246(12) Uani d P 0.82 1 A 1
H H1AA 0.3359 0.3357 0.0422 0.030 Uiso calc PR 0.82 1 A 1
H H1AB 0.2916 0.4197 0.0244 0.030 Uiso calc PR 0.82 1 A 1
C C2A 0.2180(4) 0.3151(4) 0.01022(14) 0.0302(13) Uani d P 0.82 1 A 1
H H2AA 0.2432 0.3125 -0.0133 0.045 Uiso calc PR 0.82 1 A 1
H H2AB 0.1579 0.3410 0.0067 0.045 Uiso calc PR 0.82 1 A 1
H H2AC 0.2130 0.2582 0.0200 0.045 Uiso calc PR 0.82 1 A 1
C C1'A 0.229(2) 0.3814(18) 0.0323(7) 0.028(6) Uiso d P 0.18 1 A 2
H H1'A 0.2572 0.4311 0.0221 0.034 Uiso calc PR 0.18 1 A 2
H H1'B 0.1636 0.3815 0.0233 0.034 Uiso calc PR 0.18 1 A 2
C C2'A 0.2736(19) 0.3002(16) 0.0199(7) 0.025(5) Uiso d P 0.18 1 A 2
H H2'A 0.2811 0.3042 -0.0063 0.037 Uiso calc PR 0.18 1 A 2
H H2'B 0.2353 0.2519 0.0240 0.037 Uiso calc PR 0.18 1 A 2
H H2'C 0.3329 0.2931 0.0339 0.037 Uiso calc PR 0.18 1 A 2
C C3A 0.3503(3) 0.2623(2) 0.13921(10) 0.0142(8) Uani d . 1 1 A .
C C4A 0.3238(3) 0.1851(2) 0.15310(11) 0.0181(8) Uani d . 1 1 . .
H H4AA 0.3463 0.1309 0.1483 0.022 Uiso calc R 1 1 A .
C C5A 0.2591(3) 0.2054(2) 0.17487(11) 0.0189(9) Uani d . 1 1 A .
C C6A 0.2038(4) 0.1572(3) 0.19818(12) 0.0318(11) Uani d . 1 1 . .
H H6AA 0.1399 0.1717 0.1921 0.048 Uiso calc R 1 1 A .
H H6AB 0.2221 0.1706 0.2239 0.048 Uiso calc R 1 1 . .
H H6AC 0.2123 0.0971 0.1941 0.048 Uiso calc R 1 1 . .
C C7A 0.0872(3) 0.2148(2) 0.10990(11) 0.0165(8) Uani d . 1 1 A .
C C8A 0.0888(3) 0.1267(3) 0.11385(11) 0.0223(9) Uani d . 1 1 . .
H H8AA 0.0522 0.0929 0.1276 0.027 Uiso calc R 1 1 A .
C C9A 0.1541(3) 0.1018(3) 0.09364(12) 0.0247(10) Uani d . 1 1 A .
C C10A 0.1958(4) 0.0193(3) 0.08638(14) 0.0459(14) Uani d . 1 1 . .
H H10A 0.2350 0.0014 0.1082 0.069 Uiso calc R 1 1 A .
H H10B 0.2318 0.0248 0.0657 0.069 Uiso calc R 1 1 . .
H H10C 0.1482 -0.0225 0.0806 0.069 Uiso calc R 1 1 . .
C C11A 0.5455(3) 0.3545(3) 0.16491(11) 0.0161(8) Uani d . 1 1 . .
C C12A 0.5589(3) 0.4270(3) 0.18640(11) 0.0199(9) Uani d . 1 1 A .
H H12A 0.5352 0.4794 0.1775 0.024 Uiso calc R 1 1 . .
C C13A 0.6072(3) 0.4214(3) 0.22093(12) 0.0234(9) Uani d . 1 1 . .
H H13A 0.6173 0.4704 0.2355 0.028 Uiso calc R 1 1 A .
C C14A 0.6407(3) 0.3451(3) 0.23411(12) 0.0262(10) Uani d . 1 1 A .
H H14A 0.6733 0.3418 0.2578 0.031 Uiso calc R 1 1 . .
C C15A 0.6268(3) 0.2730(3) 0.21281(12) 0.0243(10) Uani d . 1 1 . .
H H15A 0.6501 0.2207 0.2220 0.029 Uiso calc R 1 1 A .
C C16A 0.5792(3) 0.2772(3) 0.17821(11) 0.0186(8) Uani d . 1 1 A .
H H16A 0.5696 0.2280 0.1637 0.022 Uiso calc R 1 1 . .
C C17A 0.5473(3) 0.3531(2) 0.08322(11) 0.0149(8) Uani d . 1 1 . .
C C18A 0.6195(3) 0.2976(2) 0.08366(11) 0.0178(8) Uani d . 1 1 A .
H H18A 0.6390 0.2668 0.1052 0.021 Uiso calc R 1 1 . .
C C19A 0.6628(3) 0.2877(3) 0.05240(11) 0.0210(9) Uani d . 1 1 . .
H H19A 0.7123 0.2500 0.0526 0.025 Uiso calc R 1 1 A .
C C20A 0.6343(3) 0.3325(3) 0.02067(12) 0.0208(9) Uani d . 1 1 A .
H H20A 0.6634 0.3248 -0.0009 0.025 Uiso calc R 1 1 . .
C C21A 0.5630(3) 0.3886(3) 0.02091(11) 0.0209(9) Uani d . 1 1 . .
H H21A 0.5439 0.4198 -0.0006 0.025 Uiso calc R 1 1 A .
C C22A 0.5195(3) 0.3997(3) 0.05184(11) 0.0185(9) Uani d . 1 1 A .
H H22A 0.4711 0.4386 0.0518 0.022 Uiso calc R 1 1 . .
C C23A -0.0426(3) 0.4048(2) 0.15384(11) 0.0188(9) Uani d . 1 1 . .
C C24A -0.1327(3) 0.3777(3) 0.14954(12) 0.0212(9) Uani d . 1 1 A .
H H24A -0.1553 0.3467 0.1284 0.025 Uiso calc R 1 1 . .
C C25A -0.1885(3) 0.3964(3) 0.17613(12) 0.0258(10) Uani d . 1 1 . .
H H25A -0.2495 0.3778 0.1735 0.031 Uiso calc R 1 1 A .
C C26A -0.1556(3) 0.4421(3) 0.20662(12) 0.0270(10) Uani d . 1 1 A .
H H26A -0.1942 0.4552 0.2248 0.032 Uiso calc R 1 1 . .
C C27A -0.0666(3) 0.4688(3) 0.21077(13) 0.0313(11) Uani d . 1 1 . .
H H27A -0.0443 0.4997 0.2319 0.038 Uiso calc R 1 1 A .
C C28A -0.0097(3) 0.4508(3) 0.18433(12) 0.0248(10) Uani d . 1 1 A .
H H28A 0.0511 0.4698 0.1871 0.030 Uiso calc R 1 1 . .
C C29A -0.0268(3) 0.3951(3) 0.07624(11) 0.0177(8) Uani d . 1 1 . .
C C30A -0.0771(3) 0.3355(3) 0.05568(11) 0.0211(9) Uani d . 1 1 A .
H H30A -0.0786 0.2793 0.0643 0.025 Uiso calc R 1 1 . .
C C31A -0.1254(3) 0.3571(3) 0.02266(12) 0.0248(10) Uani d . 1 1 . .
H H31A -0.1591 0.3155 0.0086 0.030 Uiso calc R 1 1 A .
C C32A -0.1249(3) 0.4385(3) 0.01004(14) 0.0380(12) Uani d . 1 1 A .
H H32A -0.1590 0.4532 -0.0124 0.046 Uiso calc R 1 1 . .
C C33A -0.0745(4) 0.4986(3) 0.03023(17) 0.0541(18) Uani d . 1 1 . .
H H33A -0.0735 0.5547 0.0216 0.065 Uiso calc R 1 1 A .
C C34A -0.0255(4) 0.4770(3) 0.06313(15) 0.0431(14) Uani d . 1 1 A .
H H34A 0.0093 0.5184 0.0768 0.052 Uiso calc R 1 1 . .
Ce Ce1B 0.650088(13) 0.982188(14) 0.118436(5) 0.01131(5) Uani d . 1 1 . .
P P1B 0.43786(7) 0.86463(6) 0.11988(3) 0.0125(2) Uani d . 1 1 . .
P P2B 0.88136(7) 0.86881(6) 0.11375(3) 0.0151(2) Uani d . 1 1 . .
O O1B 0.73256(18) 0.97982(18) 0.18473(7) 0.0203(6) Uani d . 1 1 . .
O O2B 0.6100(2) 1.05394(19) 0.17740(8) 0.0235(7) Uani d . 1 1 . .
O O3B 0.6987(2) 1.06294(18) 0.22852(8) 0.0268(7) Uani d . 1 1 . .
O O4B 0.73500(19) 1.07334(17) 0.07385(8) 0.0201(6) Uani d . 1 1 . .
O O5B 0.7678(2) 1.10678(18) 0.13069(8) 0.0212(6) Uani d . 1 1 . .
O O6B 0.8481(2) 1.1570(2) 0.08944(10) 0.0385(9) Uani d . 1 1 . .
O O7B 0.54330(19) 1.04173(16) 0.05960(7) 0.0178(6) Uani d . 1 1 . .
O O8B 0.55431(18) 1.11633(16) 0.10929(7) 0.0167(6) Uani d . 1 1 . .
O O9B 0.4434(2) 1.13829(19) 0.06652(8) 0.0254(7) Uani d . 1 1 . .
O O10B 0.6431(2) 0.87789(19) 0.06688(8) 0.0187(6) Uani d . 1 1 . .
H H10W 0.674(3) 0.845(3) 0.0723(14) 0.029(16) Uiso d . 1 1 . .
O O11B 0.49135(18) 0.94331(16) 0.11855(7) 0.0160(6) Uani d . 1 1 . .
O O12B 0.79850(18) 0.91878(16) 0.11778(7) 0.0158(6) Uani d . 1 1 . .
O O13B 0.69995(18) 0.79078(17) 0.17323(7) 0.0176(6) Uani d . 1 1 . .
O O14B 0.70596(19) 0.65563(17) 0.07603(8) 0.0200(6) Uani d . 1 1 . .
N N1B 0.6806(2) 1.0330(2) 0.19788(9) 0.0190(8) Uani d . 1 1 . .
N N2B 0.7850(2) 1.1137(2) 0.09755(10) 0.0206(8) Uani d . 1 1 . .
N N3B 0.5125(2) 1.0993(2) 0.07790(9) 0.0169(7) Uani d . 1 1 . .
N N4B 0.6306(2) 0.8270(2) 0.14906(9) 0.0145(7) Uani d . 1 1 . .
N N5B 0.4987(2) 0.7792(2) 0.11496(9) 0.0139(7) Uani d . 1 1 . .
H H5B 0.479(4) 0.736(3) 0.1018(15) 0.048(17) Uiso d . 1 1 . .
N N6B 0.7480(2) 0.7321(2) 0.08778(9) 0.0165(7) Uani d . 1 1 . .
N N7B 0.8770(2) 0.7695(2) 0.12639(10) 0.0183(8) Uani d . 1 1 . .
H H7B 0.912(3) 0.755(3) 0.1417(13) 0.023(13) Uiso d . 1 1 . .
C C1B 0.6148(3) 0.8699(3) 0.02800(11) 0.0219(9) Uani d . 1 1 . .
H H1BA 0.6688 0.8681 0.0145 0.026 Uiso calc R 1 1 . .
H H1BB 0.5786 0.9197 0.0195 0.026 Uiso calc R 1 1 . .
C C2B 0.5593(3) 0.7917(3) 0.01954(12) 0.0259(10) Uani d . 1 1 . .
H H2BA 0.5441 0.7868 -0.0070 0.039 Uiso calc R 1 1 . .
H H2BB 0.5036 0.7951 0.0315 0.039 Uiso calc R 1 1 . .
H H2BC 0.5941 0.7424 0.0286 0.039 Uiso calc R 1 1 . .
C C3B 0.5765(3) 0.7642(2) 0.13841(10) 0.0134(8) Uani d . 1 1 . .
C C4B 0.6073(3) 0.6865(3) 0.15389(11) 0.0183(8) Uani d . 1 1 . .
H H4BA 0.5804 0.6327 0.1503 0.022 Uiso calc R 1 1 . .
C C5B 0.6838(3) 0.7074(3) 0.17494(11) 0.0202(9) Uani d . 1 1 . .
C C6B 0.7494(3) 0.6586(3) 0.20042(13) 0.0324(11) Uani d . 1 1 . .
H H6BA 0.8111 0.6705 0.1949 0.049 Uiso calc R 1 1 . .
H H6BB 0.7370 0.5985 0.1973 0.049 Uiso calc R 1 1 . .
H H6BC 0.7429 0.6748 0.2258 0.049 Uiso calc R 1 1 . .
C C7B 0.8188(3) 0.7097(2) 0.10992(11) 0.0181(8) Uani d . 1 1 . .
C C8B 0.8272(3) 0.6218(3) 0.11423(13) 0.0276(10) Uani d . 1 1 . .
H H8BA 0.8725 0.5911 0.1288 0.033 Uiso calc R 1 1 . .
C C9B 0.7548(3) 0.5921(3) 0.09241(14) 0.0308(11) Uani d . 1 1 . .
C C10B 0.7205(4) 0.5058(3) 0.08298(18) 0.0554(18) Uani d . 1 1 . .
H H10D 0.7129 0.4990 0.0563 0.083 Uiso calc R 1 1 . .
H H10E 0.6622 0.4976 0.0926 0.083 Uiso calc R 1 1 . .
H H10F 0.7639 0.4642 0.0938 0.083 Uiso calc R 1 1 . .
C C11B 0.3510(3) 0.8569(2) 0.08228(11) 0.0150(8) Uani d . 1 1 . .
C C12B 0.2739(3) 0.8067(2) 0.08315(11) 0.0163(8) Uani d . 1 1 . .
H H12B 0.2643 0.7766 0.1047 0.020 Uiso calc R 1 1 . .
C C13B 0.2117(3) 0.8011(3) 0.05240(11) 0.0206(9) Uani d . 1 1 . .
H H13B 0.1592 0.7674 0.0529 0.025 Uiso calc R 1 1 . .
C C14B 0.2261(3) 0.8448(3) 0.02075(12) 0.0206(9) Uani d . 1 1 . .
H H14B 0.1832 0.8408 -0.0003 0.025 Uiso calc R 1 1 . .
C C15B 0.3021(3) 0.8939(3) 0.01954(11) 0.0217(9) Uani d . 1 1 . .
H H15B 0.3117 0.9230 -0.0023 0.026 Uiso calc R 1 1 . .
C C16B 0.3645(3) 0.9008(3) 0.05024(11) 0.0176(8) Uani d . 1 1 . .
H H16B 0.4164 0.9353 0.0496 0.021 Uiso calc R 1 1 . .
C C17B 0.3937(2) 0.8571(2) 0.16338(10) 0.0130(8) Uani d . 1 1 . .
C C18B 0.3908(3) 0.9286(3) 0.18508(11) 0.0182(9) Uani d . 1 1 . .
H H18B 0.4112 0.9809 0.1767 0.022 Uiso calc R 1 1 . .
C C19B 0.3581(3) 0.9233(3) 0.21900(11) 0.0204(9) Uani d . 1 1 . .
H H19B 0.3553 0.9722 0.2336 0.024 Uiso calc R 1 1 . .
C C20B 0.3293(3) 0.8463(3) 0.23169(11) 0.0230(9) Uani d . 1 1 . .
H H20B 0.3073 0.8427 0.2550 0.028 Uiso calc R 1 1 . .
C C21B 0.3331(3) 0.7749(3) 0.21013(11) 0.0229(9) Uani d . 1 1 . .
H H21B 0.3137 0.7224 0.2188 0.027 Uiso calc R 1 1 . .
C C22B 0.3650(3) 0.7796(3) 0.17612(11) 0.0173(8) Uani d . 1 1 . .
H H22B 0.3674 0.7306 0.1615 0.021 Uiso calc R 1 1 . .
C C23B 0.9073(3) 0.8692(3) 0.06684(11) 0.0186(9) Uani d . 1 1 . .
C C24B 0.8850(3) 0.9384(3) 0.04515(12) 0.0297(11) Uani d . 1 1 . .
H H24B 0.8539 0.9843 0.0546 0.036 Uiso calc R 1 1 . .
C C25B 0.9083(4) 0.9408(4) 0.00939(13) 0.0417(14) Uani d . 1 1 . .
H H25B 0.8935 0.9887 -0.0055 0.050 Uiso calc R 1 1 . .
C C26B 0.9527(3) 0.8740(3) -0.00455(13) 0.0351(12) Uani d . 1 1 . .
H H26B 0.9689 0.8758 -0.0289 0.042 Uiso calc R 1 1 . .
C C27B 0.9732(3) 0.8046(3) 0.01710(12) 0.0317(11) Uani d . 1 1 . .
H H27B 1.0032 0.7584 0.0074 0.038 Uiso calc R 1 1 . .
C C28B 0.9510(3) 0.8006(3) 0.05264(12) 0.0229(9) Uani d . 1 1 . .
H H28B 0.9651 0.7522 0.0672 0.027 Uiso calc R 1 1 . .
C C29B 0.9759(3) 0.9054(2) 0.14367(11) 0.0163(8) Uani d . 1 1 . .
C C30B 1.0627(3) 0.8777(3) 0.13925(12) 0.0223(9) Uani d . 1 1 . .
H H30B 1.0734 0.8442 0.1187 0.027 Uiso calc R 1 1 . .
C C31B 1.1338(3) 0.8995(3) 0.16526(12) 0.0242(10) Uani d . 1 1 . .
H H31B 1.1933 0.8809 0.1625 0.029 Uiso calc R 1 1 . .
C C32B 1.1184(3) 0.9479(3) 0.19500(12) 0.0241(9) Uani d . 1 1 . .
H H32B 1.1669 0.9614 0.2130 0.029 Uiso calc R 1 1 . .
C C33B 1.0316(3) 0.9773(3) 0.19876(12) 0.0236(9) Uani d . 1 1 . .
H H33B 1.0214 1.0120 0.2189 0.028 Uiso calc R 1 1 . .
C C34B 0.9605(3) 0.9558(3) 0.17328(11) 0.0203(9) Uani d . 1 1 . .
H H34B 0.9012 0.9754 0.1759 0.024 Uiso calc R 1 1 . .
O O1S -0.0719(2) 0.1775(2) 0.17235(9) 0.0271(7) Uani d . 1 1 . .
H H1S -0.108(4) 0.154(4) 0.1574(15) 0.048(18) Uiso d . 1 1 . .
C C1S -0.1070(3) 0.1835(3) 0.20704(12) 0.0326(11) Uani d . 1 1 . .
H H1SA -0.1256 0.1273 0.2150 0.039 Uiso calc R 1 1 . .
H H1SB -0.1608 0.2206 0.2049 0.039 Uiso calc R 1 1 . .
C C2S -0.0361(4) 0.2183(4) 0.23430(14) 0.0432(13) Uani d . 1 1 . .
H H2SA -0.0617 0.2289 0.2574 0.065 Uiso calc R 1 1 . .
H H2SB -0.0134 0.2711 0.2250 0.065 Uiso calc R 1 1 . .
H H2SC 0.0137 0.1781 0.2385 0.065 Uiso calc R 1 1 . .
O O2S 0.9991(3) 0.6876(2) 0.17914(10) 0.0361(9) Uani d . 1 1 . .
H H2S 1.044(4) 0.680(4) 0.1683(17) 0.06(2) Uiso d . 1 1 . .
C C3S 1.0337(7) 0.7285(5) 0.2130(2) 0.044(2) Uani d P 0.70 1 B 1
H H3SA 1.0799 0.7703 0.2078 0.053 Uiso calc PR 0.70 1 B 1
H H3SB 0.9838 0.7590 0.2230 0.053 Uiso calc PR 0.70 1 B 1
C C4S 1.0733(9) 0.6700(6) 0.2403(3) 0.088(4) Uani d P 0.70 1 B 1
H H4SA 1.0989 0.7010 0.2620 0.131 Uiso calc PR 0.70 1 B 1
H H4SB 1.1213 0.6381 0.2302 0.131 Uiso calc PR 0.70 1 B 1
H H4SC 1.0267 0.6313 0.2471 0.131 Uiso calc PR 0.70 1 B 1
C C3S' 1.0253(18) 0.6785(18) 0.2187(7) 0.065(7) Uiso d P 0.30 1 B 2
H H3SC 0.9695 0.6752 0.2311 0.078 Uiso calc PR 0.30 1 B 2
H H3SD 1.0578 0.6246 0.2230 0.078 Uiso calc PR 0.30 1 B 2
C C4S' 1.0783(17) 0.7410(16) 0.2347(7) 0.069(7) Uiso d P 0.30 1 B 2
H H4SD 1.0896 0.7306 0.2611 0.104 Uiso calc PR 0.30 1 B 2
H H4SE 1.0474 0.7950 0.2305 0.104 Uiso calc PR 0.30 1 B 2
H H4SF 1.1359 0.7424 0.2241 0.104 Uiso calc PR 0.30 1 B 2

loop_
_atom_site_aniso_label
_atom_site_aniso_U_11
_atom_site_aniso_U_22
_atom_site_aniso_U_33
_atom_site_aniso_U_12
_atom_site_aniso_U_13
_atom_site_aniso_U_23
Ce1A 0.01315(11) 0.01008(10) 0.01141(10) 0.00028(9) 0.00146(8) -0.00101(9)
P1A 0.0127(5) 0.0124(5) 0.0165(5) 0.0011(4) 0.0025(4) -0.0003(4)
P2A 0.0127(5) 0.0117(5) 0.0195(5) 0.0000(4) 0.0019(4) -0.0021(4)
O1A 0.0303(17) 0.0208(16) 0.0164(14) -0.0020(14) 0.0064(12) -0.0007(12)
O2A 0.0273(17) 0.0289(17) 0.0158(15) -0.0066(13) 0.0020(12) -0.0036(12)
O3A 0.067(3) 0.0244(17) 0.0112(15) -0.0051(17) 0.0061(15) -0.0063(12)
O4A 0.0351(18) 0.0232(17) 0.0212(16) 0.0077(14) 0.0049(14) -0.0018(13)
O5A 0.0214(16) 0.0214(16) 0.0241(17) 0.0037(13) -0.0019(13) 0.0012(12)
O6A 0.047(2) 0.039(2) 0.063(3) 0.0267(19) 0.005(2) 0.0051(19)
O7A 0.0259(16) 0.0119(14) 0.0159(14) -0.0041(12) -0.0009(12) -0.0036(11)
O8A 0.0269(16) 0.0148(14) 0.0084(13) -0.0027(12) 0.0070(11) -0.0020(10)
O9A 0.0337(18) 0.0234(16) 0.0168(15) -0.0138(14) 0.0093(13) -0.0017(12)
O10A 0.0253(17) 0.0184(16) 0.0182(15) -0.0085(14) 0.0073(12) -0.0048(12)
O11A 0.0168(15) 0.0123(14) 0.0227(15) 0.0014(11) 0.0043(12) 0.0017(11)
O12A 0.0131(14) 0.0162(15) 0.0216(15) 0.0008(11) 0.0029(11) -0.0024(11)
O13A 0.0199(15) 0.0183(15) 0.0188(15) -0.0020(12) 0.0097(12) 0.0034(11)
O14A 0.0255(16) 0.0190(15) 0.0231(16) 0.0070(13) 0.0082(13) -0.0035(12)
N1A 0.036(2) 0.0185(18) 0.0122(16) 0.0072(17) 0.0026(15) -0.0017(15)
N2A 0.024(2) 0.0140(18) 0.034(2) 0.0034(15) 0.0020(17) 0.0037(16)
N3A 0.0231(19) 0.0095(16) 0.0165(17) -0.0011(14) 0.0031(14) -0.0014(13)
N4A 0.0165(17) 0.0161(17) 0.0128(16) -0.0011(13) 0.0039(13) 0.0033(13)
N5A 0.0205(18) 0.0102(17) 0.0160(17) -0.0005(14) 0.0073(14) -0.0018(13)
N6A 0.0190(18) 0.0132(17) 0.0227(19) 0.0031(14) 0.0055(14) -0.0037(14)
N7A 0.0183(18) 0.0139(18) 0.0206(19) 0.0029(14) 0.0075(15) -0.0016(14)
C1A 0.029(3) 0.027(3) 0.019(3) -0.008(3) 0.010(2) -0.009(2)
C2A 0.041(4) 0.034(3) 0.015(3) -0.003(3) 0.001(2) -0.004(2)
C3A 0.0133(19) 0.0108(18) 0.018(2) -0.0003(15) -0.0005(15) 0.0001(15)
C4A 0.023(2) 0.014(2) 0.017(2) 0.0015(17) -0.0004(16) 0.0033(15)
C5A 0.026(2) 0.015(2) 0.015(2) -0.0055(17) -0.0009(17) 0.0034(15)
C6A 0.050(3) 0.025(3) 0.023(2) -0.009(2) 0.017(2) 0.0050(19)
C7A 0.021(2) 0.0135(19) 0.015(2) 0.0011(16) 0.0022(16) 0.0000(15)
C8A 0.035(3) 0.014(2) 0.019(2) 0.0000(18) 0.0083(18) -0.0010(16)
C9A 0.041(3) 0.014(2) 0.019(2) 0.0058(19) 0.0057(19) 0.0034(17)
C10A 0.080(4) 0.024(2) 0.037(3) 0.024(3) 0.022(3) 0.003(2)
C11A 0.0134(19) 0.020(2) 0.016(2) -0.0002(16) 0.0057(15) -0.0004(16)
C12A 0.019(2) 0.020(2) 0.023(2) -0.0019(17) 0.0081(17) -0.0028(17)
C13A 0.023(2) 0.022(2) 0.026(2) -0.0031(18) 0.0080(18) -0.0087(18)
C14A 0.020(2) 0.041(3) 0.019(2) -0.001(2) 0.0033(17) 0.0007(19)
C15A 0.025(2) 0.026(2) 0.022(2) 0.0050(19) 0.0051(18) 0.0068(18)
C16A 0.015(2) 0.019(2) 0.021(2) -0.0015(16) 0.0033(16) 0.0009(16)
C17A 0.0098(19) 0.016(2) 0.019(2) -0.0008(15) 0.0034(15) -0.0021(15)
C18A 0.018(2) 0.016(2) 0.021(2) 0.0002(16) 0.0055(16) 0.0054(16)
C19A 0.017(2) 0.021(2) 0.025(2) 0.0066(17) 0.0055(17) -0.0017(17)
C20A 0.018(2) 0.024(2) 0.021(2) -0.0013(18) 0.0031(17) -0.0058(17)
C21A 0.023(2) 0.021(2) 0.018(2) 0.0017(18) -0.0035(17) -0.0015(17)
C22A 0.017(2) 0.017(2) 0.021(2) 0.0043(17) 0.0022(16) -0.0028(16)
C23A 0.019(2) 0.014(2) 0.025(2) 0.0019(16) 0.0075(17) -0.0022(16)
C24A 0.018(2) 0.024(2) 0.023(2) -0.0007(17) 0.0018(17) -0.0063(17)
C25A 0.017(2) 0.033(3) 0.028(2) -0.0005(19) 0.0078(18) -0.0018(19)
C26A 0.025(2) 0.028(2) 0.030(3) 0.005(2) 0.0110(19) -0.0068(19)
C27A 0.031(3) 0.037(3) 0.027(2) -0.004(2) 0.0034(19) -0.014(2)
C28A 0.015(2) 0.027(2) 0.032(3) -0.0018(18) 0.0024(18) -0.0110(19)
C29A 0.015(2) 0.018(2) 0.020(2) 0.0005(16) 0.0024(16) -0.0010(16)
C30A 0.021(2) 0.019(2) 0.024(2) -0.0005(17) 0.0059(17) -0.0030(17)
C31A 0.021(2) 0.033(3) 0.020(2) -0.0057(19) 0.0031(17) -0.0121(19)
C32A 0.033(3) 0.047(3) 0.031(3) 0.002(2) -0.009(2) 0.009(2)
C33A 0.067(4) 0.025(3) 0.061(4) -0.014(3) -0.034(3) 0.020(2)
C34A 0.051(3) 0.019(2) 0.053(3) -0.011(2) -0.025(3) 0.003(2)
Ce1B 0.01223(11) 0.00969(10) 0.01193(10) -0.00061(9) 0.00083(8) -0.00124(9)
P1B 0.0123(5) 0.0121(5) 0.0128(5) -0.0002(4) 0.0003(4) -0.0008(4)
P2B 0.0138(5) 0.0123(5) 0.0188(5) -0.0004(4) -0.0001(4) -0.0015(4)
O1B 0.0241(15) 0.0197(14) 0.0166(14) 0.0000(13) -0.0005(11) -0.0041(12)
O2B 0.0260(17) 0.0271(16) 0.0171(15) 0.0069(13) 0.0004(13) -0.0022(12)
O3B 0.046(2) 0.0219(16) 0.0115(15) -0.0044(14) 0.0003(13) -0.0039(12)
O4B 0.0201(16) 0.0187(15) 0.0210(15) -0.0025(12) 0.0001(12) 0.0037(12)
O5B 0.0246(16) 0.0189(15) 0.0200(16) -0.0050(13) 0.0017(12) 0.0000(12)
O6B 0.0305(19) 0.039(2) 0.045(2) -0.0193(16) 0.0022(16) 0.0156(16)
O7B 0.0235(16) 0.0143(14) 0.0157(14) 0.0028(12) 0.0027(12) -0.0030(11)
O8B 0.0198(15) 0.0142(14) 0.0149(14) 0.0037(11) -0.0033(11) -0.0013(11)
O9B 0.0250(17) 0.0257(17) 0.0241(16) 0.0124(13) -0.0045(13) 0.0016(13)
O10B 0.0228(16) 0.0157(16) 0.0163(15) 0.0060(13) -0.0039(12) -0.0033(12)
O11B 0.0160(14) 0.0127(14) 0.0188(15) 0.0001(11) 0.0000(11) -0.0007(11)
O12B 0.0148(14) 0.0151(14) 0.0170(15) 0.0013(11) -0.0012(11) -0.0014(11)
O13B 0.0190(15) 0.0152(14) 0.0171(14) -0.0014(12) -0.0048(11) 0.0027(11)
O14B 0.0217(15) 0.0152(15) 0.0219(15) -0.0032(12) -0.0023(12) -0.0052(11)
N1B 0.030(2) 0.0129(18) 0.0141(17) -0.0077(14) 0.0035(14) -0.0003(13)
N2B 0.0227(19) 0.0140(18) 0.025(2) -0.0023(15) 0.0029(15) 0.0037(14)
N3B 0.0222(19) 0.0113(16) 0.0172(17) 0.0017(14) 0.0026(14) 0.0009(13)
N4B 0.0121(16) 0.0155(17) 0.0149(17) 0.0001(13) -0.0037(13) 0.0030(13)
N5B 0.0153(17) 0.0106(16) 0.0153(17) -0.0021(13) -0.0002(13) -0.0023(13)
N6B 0.0173(17) 0.0113(17) 0.0201(18) -0.0036(13) -0.0016(14) -0.0046(13)
N7B 0.0153(18) 0.0169(18) 0.0211(19) 0.0027(14) -0.0054(15) -0.0011(14)
C1B 0.030(2) 0.019(2) 0.017(2) -0.0014(18) 0.0015(18) -0.0034(16)
C2B 0.034(3) 0.025(2) 0.018(2) -0.007(2) -0.0037(19) -0.0027(17)
C3B 0.0146(19) 0.0131(19) 0.0130(19) -0.0006(15) 0.0044(15) -0.0010(14)
C4B 0.023(2) 0.015(2) 0.017(2) -0.0034(17) 0.0029(16) 0.0027(15)
C5B 0.030(2) 0.014(2) 0.016(2) 0.0010(18) 0.0009(17) 0.0054(16)
C6B 0.038(3) 0.022(2) 0.034(3) 0.005(2) -0.014(2) 0.009(2)
C7B 0.019(2) 0.013(2) 0.022(2) 0.0026(16) 0.0035(17) -0.0021(16)
C8B 0.030(3) 0.016(2) 0.035(3) 0.0001(19) -0.008(2) 0.0002(19)
C9B 0.031(3) 0.017(2) 0.042(3) -0.001(2) -0.008(2) 0.002(2)
C10B 0.057(4) 0.016(3) 0.085(5) -0.009(2) -0.029(3) -0.003(3)
C11B 0.0121(19) 0.016(2) 0.017(2) 0.0011(16) 0.0009(15) -0.0041(15)
C12B 0.018(2) 0.014(2) 0.016(2) -0.0005(16) 0.0041(16) -0.0001(15)
C13B 0.016(2) 0.020(2) 0.024(2) -0.0029(17) -0.0041(17) -0.0066(17)
C14B 0.018(2) 0.020(2) 0.022(2) 0.0039(17) -0.0057(17) -0.0061(17)
C15B 0.029(2) 0.021(2) 0.014(2) 0.0013(19) -0.0006(17) -0.0024(16)
C16B 0.017(2) 0.018(2) 0.017(2) 0.0014(17) 0.0003(16) -0.0010(16)
C17B 0.0098(18) 0.018(2) 0.0106(18) 0.0012(15) -0.0010(14) -0.0008(15)
C18B 0.013(2) 0.020(2) 0.020(2) -0.0015(16) -0.0011(16) -0.0046(16)
C19B 0.016(2) 0.023(2) 0.022(2) 0.0042(17) 0.0010(17) -0.0067(17)
C20B 0.024(2) 0.034(3) 0.012(2) 0.0024(19) 0.0048(17) 0.0014(17)
C21B 0.026(2) 0.020(2) 0.022(2) 0.0000(18) 0.0037(18) 0.0050(17)
C22B 0.017(2) 0.018(2) 0.017(2) -0.0011(16) 0.0018(16) -0.0030(16)
C23B 0.014(2) 0.021(2) 0.021(2) 0.0010(17) 0.0006(16) -0.0016(17)
C24B 0.038(3) 0.030(3) 0.022(2) 0.009(2) 0.007(2) 0.0032(19)
C25B 0.052(3) 0.050(3) 0.024(3) 0.016(3) 0.012(2) 0.015(2)
C26B 0.026(3) 0.060(4) 0.021(2) 0.005(2) 0.0069(19) -0.001(2)
C27B 0.019(2) 0.050(3) 0.025(3) 0.005(2) -0.0027(19) -0.016(2)
C28B 0.018(2) 0.027(2) 0.023(2) 0.0048(18) -0.0019(17) -0.0045(18)
C29B 0.016(2) 0.0141(19) 0.018(2) -0.0028(16) -0.0023(16) 0.0008(15)
C30B 0.019(2) 0.023(2) 0.024(2) 0.0017(18) 0.0016(17) -0.0058(18)
C31B 0.014(2) 0.021(2) 0.036(3) 0.0012(18) -0.0003(18) -0.0035(19)
C32B 0.021(2) 0.022(2) 0.027(2) -0.0065(18) -0.0072(18) -0.0009(18)
C33B 0.024(2) 0.021(2) 0.026(2) -0.0006(19) 0.0019(17) -0.0039(19)
C34B 0.015(2) 0.023(2) 0.024(2) 0.0001(17) 0.0026(17) -0.0015(17)
O1S 0.0282(18) 0.0293(18) 0.0246(18) -0.0076(15) 0.0064(14) -0.0002(14)
C1S 0.032(3) 0.041(3) 0.027(3) 0.000(2) 0.011(2) 0.004(2)
C2S 0.044(3) 0.057(4) 0.029(3) -0.007(3) 0.004(2) -0.007(2)
O2S 0.034(2) 0.044(2) 0.030(2) 0.0077(17) -0.0017(16) 0.0040(16)
C3S 0.078(6) 0.033(5) 0.020(4) 0.007(4) -0.003(4) -0.003(3)
C4S 0.129(10) 0.051(6) 0.067(7) 0.022(6) -0.067(7) -0.008(5)

loop_
_atom_type_symbol
_atom_type_description
_atom_type_scat_dispersion_real
_atom_type_scat_dispersion_imag
_atom_type_scat_source
C C 0.0033 0.0016 'International Tables Vol C Tables 4.2.6.8 and 6.1.1.4'
H H 0.0000 0.0000 'International Tables Vol C Tables 4.2.6.8 and 6.1.1.4'
N N 0.0061 0.0033 'International Tables Vol C Tables 4.2.6.8 and 6.1.1.4'
O O 0.0106 0.0060 'International Tables Vol C Tables 4.2.6.8 and 6.1.1.4'
P P 0.1023 0.0942 'International Tables Vol C Tables 4.2.6.8 and 6.1.1.4'
Ce Ce -0.2486 2.6331 'International Tables Vol C Tables 4.2.6.8 and 6.1.1.4'

loop_
_geom_angle_atom_site_label_1
_geom_angle_atom_site_label_2
_geom_angle_atom_site_label_3
_geom_angle
O11A Ce1A O12A 139.65(9)
O11A Ce1A O10A 82.09(10)
O12A Ce1A O10A 71.31(9)
O11A Ce1A O2A 77.65(9)
O12A Ce1A O2A 120.53(9)
O10A Ce1A O2A 158.06(10)
O11A Ce1A O8A 72.19(9)
O12A Ce1A O8A 147.07(9)
O10A Ce1A O8A 116.45(9)
O2A Ce1A O8A 64.95(9)
O11A Ce1A O1A 110.19(9)
O12A Ce1A O1A 71.63(9)
O10A Ce1A O1A 133.45(10)
O2A Ce1A O1A 49.55(9)
O8A Ce1A O1A 110.00(8)
O11A Ce1A O5A 131.46(9)
O12A Ce1A O5A 77.32(9)
O10A Ce1A O5A 86.04(10)
O2A Ce1A O5A 113.79(9)
O8A Ce1A O5A 71.68(9)
O1A Ce1A O5A 111.95(9)
O11A Ce1A O4A 142.48(9)
O12A Ce1A O4A 76.62(9)
O10A Ce1A O4A 129.36(10)
O2A Ce1A O4A 72.58(10)
O8A Ce1A O4A 74.77(9)
O1A Ce1A O4A 65.64(9)
O5A Ce1A O4A 48.79(9)
O11A Ce1A O7A 66.82(9)
O12A Ce1A O7A 125.40(9)
O10A Ce1A O7A 68.12(9)
O2A Ce1A O7A 110.52(9)
O8A Ce1A O7A 48.39(8)
O1A Ce1A O7A 158.39(9)
O5A Ce1A O7A 65.07(9)
O4A Ce1A O7A 102.97(9)
O11A Ce1A N4A 68.17(9)
O12A Ce1A N4A 75.72(9)
O10A Ce1A N4A 74.67(10)
O2A Ce1A N4A 89.90(10)
O8A Ce1A N4A 136.73(9)
O1A Ce1A N4A 69.70(9)
O5A Ce1A N4A 150.71(9)
O4A Ce1A N4A 132.82(9)
O7A Ce1A N4A 124.20(9)
O11A Ce1A N1A 95.90(9)
O12A Ce1A N1A 95.68(10)
O10A Ce1A N1A 154.55(10)
O2A Ce1A N1A 24.92(9)
O8A Ce1A N1A 86.54(9)
O1A Ce1A N1A 24.83(9)
O5A Ce1A N1A 113.03(9)
O4A Ce1A N1A 64.63(9)
O7A Ce1A N1A 134.31(9)
N4A Ce1A N1A 81.01(10)
O11A P1A N5A 112.36(17)
O11A P1A C17A 112.12(17)
N5A P1A C17A 102.06(18)
O11A P1A C11A 109.80(18)
N5A P1A C11A 106.78(18)
C17A P1A C11A 113.43(18)
O12A P2A N7A 115.42(17)
O12A P2A C23A 113.13(18)
N7A P2A C23A 100.66(19)
O12A P2A C29A 111.20(18)
N7A P2A C29A 108.09(19)
C23A P2A C29A 107.61(19)
N1A O1A Ce1A 95.4(2)
N1A O2A Ce1A 97.3(2)
N2A O4A Ce1A 95.0(2)
N2A O5A Ce1A 97.9(2)
N3A O7A Ce1A 93.0(2)
N3A O8A Ce1A 99.1(2)
C1'A O10A C1A 31.5(12)
C1'A O10A Ce1A 143.4(12)
C1A O10A Ce1A 138.3(3)
C1'A O10A H10V 102(5)
C1A O10A H10V 107(5)
Ce1A O10A H10V 111(5)
P1A O11A Ce1A 137.63(16)
P2A O12A Ce1A 171.02(17)
C5A O13A N4A 108.7(3)
C9A O14A N6A 107.8(3)
O3A N1A O1A 121.9(4)
O3A N1A O2A 121.3(4)
O1A N1A O2A 116.8(3)
O3A N1A Ce1A 170.8(3)
O1A N1A Ce1A 59.74(17)
O2A N1A Ce1A 57.78(18)
O6A N2A O5A 121.4(4)
O6A N2A O4A 120.4(4)
O5A N2A O4A 118.2(3)
O9A N3A O8A 121.2(3)
O9A N3A O7A 120.6(3)
O8A N3A O7A 118.2(3)
C3A N4A O13A 104.7(3)
C3A N4A Ce1A 132.3(2)
O13A N4A Ce1A 119.0(2)
C3A N5A P1A 120.5(3)
C3A N5A H5A 120(3)
P1A N5A H5A 118(3)
C7A N6A O14A 105.0(3)
C7A N7A P2A 125.9(3)
C7A N7A H7A 117(3)
P2A N7A H7A 117(3)
O10A C1A C2A 113.6(5)
O10A C1A H1AA 108.9
C2A C1A H1AA 108.9
O10A C1A H1AB 108.9
C2A C1A H1AB 108.9
H1AA C1A H1AB 107.7
O10A C1'A C2'A 108(2)
O10A C1'A H1'A 110.0
C2'A C1'A H1'A 110.0
O10A C1'A H1'B 110.0
C2'A C1'A H1'B 110.0
H1'A C1'A H1'B 108.4
C1'A C2'A H2'A 109.5
C1'A C2'A H2'B 109.5
H2'A C2'A H2'B 109.5
C1'A C2'A H2'C 109.5
H2'A C2'A H2'C 109.5
H2'B C2'A H2'C 109.5
N4A C3A N5A 119.4(3)
N4A C3A C4A 112.6(3)
N5A C3A C4A 128.0(4)
C5A C4A C3A 104.5(4)
C5A C4A H4AA 127.8
C3A C4A H4AA 127.8
O13A C5A C4A 109.4(3)
O13A C5A C6A 116.3(4)
C4A C5A C6A 134.3(4)
C5A C6A H6AA 109.5
C5A C6A H6AB 109.5
H6AA C6A H6AB 109.5
C5A C6A H6AC 109.5
H6AA C6A H6AC 109.5
H6AB C6A H6AC 109.5
N6A C7A N7A 120.2(4)
N6A C7A C8A 112.8(4)
N7A C7A C8A 127.0(4)
C9A C8A C7A 104.0(4)
C9A C8A H8AA 128.0
C7A C8A H8AA 128.0
C8A C9A O14A 110.4(4)
C8A C9A C10A 134.3(4)
O14A C9A C10A 115.2(4)
C9A C10A H10A 109.5
C9A C10A H10B 109.5
H10A C10A H10B 109.5
C9A C10A H10C 109.5
H10A C10A H10C 109.5
H10B C10A H10C 109.5
C16A C11A C12A 120.4(4)
C16A C11A P1A 120.8(3)
C12A C11A P1A 118.7(3)
C13A C12A C11A 119.2(4)
C13A C12A H12A 120.4
C11A C12A H12A 120.4
C14A C13A C12A 120.5(4)
C14A C13A H13A 119.7
C12A C13A H13A 119.7
C13A C14A C15A 120.2(4)
C13A C14A H14A 119.9
C15A C14A H14A 119.9
C16A C15A C14A 120.3(4)
C16A C15A H15A 119.8
C14A C15A H15A 119.8
C15A C16A C11A 119.4(4)
C15A C16A H16A 120.3
C11A C16A H16A 120.3
C18A C17A C22A 120.5(4)
C18A C17A P1A 122.4(3)
C22A C17A P1A 116.9(3)
C19A C18A C17A 119.4(4)
C19A C18A H18A 120.3
C17A C18A H18A 120.3
C18A C19A C20A 120.6(4)
C18A C19A H19A 119.7
C20A C19A H19A 119.7
C21A C20A C19A 119.3(4)
C21A C20A H20A 120.4
C19A C20A H20A 120.4
C22A C21A C20A 121.0(4)
C22A C21A H21A 119.5
C20A C21A H21A 119.5
C21A C22A C17A 119.3(4)
C21A C22A H22A 120.4
C17A C22A H22A 120.4
C28A C23A C24A 120.4(4)
C28A C23A P2A 120.5(3)
C24A C23A P2A 119.0(3)
C25A C24A C23A 119.6(4)
C25A C24A H24A 120.2
C23A C24A H24A 120.2
C24A C25A C26A 120.0(4)
C24A C25A H25A 120.0
C26A C25A H25A 120.0
C25A C26A C27A 120.2(4)
C25A C26A H26A 119.9
C27A C26A H26A 119.9
C28A C27A C26A 120.6(4)
C28A C27A H27A 119.7
C26A C27A H27A 119.7
C23A C28A C27A 119.2(4)
C23A C28A H28A 120.4
C27A C28A H28A 120.4
C30A C29A C34A 118.8(4)
C30A C29A P2A 123.2(3)
C34A C29A P2A 117.8(3)
C29A C30A C31A 120.5(4)
C29A C30A H30A 119.8
C31A C30A H30A 119.8
C32A C31A C30A 120.5(4)
C32A C31A H31A 119.8
C30A C31A H31A 119.8
C31A C32A C33A 119.6(4)
C31A C32A H32A 120.2
C33A C32A H32A 120.2
C32A C33A C34A 120.0(5)
C32A C33A H33A 120.0
C34A C33A H33A 120.0
C33A C34A C29A 120.6(4)
C33A C34A H34A 119.7
C29A C34A H34A 119.7
O12B Ce1B O11B 140.75(9)
O12B Ce1B O10B 71.49(9)
O11B Ce1B O10B 82.60(9)
O12B Ce1B O8B 146.69(9)
O11B Ce1B O8B 71.84(9)
O10B Ce1B O8B 118.25(9)
O12B Ce1B O2B 119.01(9)
O11B Ce1B O2B 78.48(9)
O10B Ce1B O2B 158.86(10)
O8B Ce1B O2B 64.27(9)
O12B Ce1B O1B 70.47(9)
O11B Ce1B O1B 110.71(9)
O10B Ce1B O1B 132.19(10)
O8B Ce1B O1B 109.46(9)
O2B Ce1B O1B 49.38(9)
O12B Ce1B O4B 73.99(9)
O11B Ce1B O4B 132.41(9)
O10B Ce1B O4B 83.07(9)
O8B Ce1B O4B 75.79(9)
O2B Ce1B O4B 116.82(9)
O1B Ce1B O4B 112.48(9)
O12B Ce1B O5B 74.27(9)
O11B Ce1B O5B 144.12(9)
O10B Ce1B O5B 126.59(10)
O8B Ce1B O5B 75.33(9)
O2B Ce1B O5B 74.51(9)
O1B Ce1B O5B 67.43(9)
O4B Ce1B O5B 48.40(9)
O12B Ce1B O7B 126.36(9)
O11B Ce1B O7B 66.78(9)
O10B Ce1B O7B 69.96(9)
O8B Ce1B O7B 48.39(8)
O2B Ce1B O7B 110.25(9)
O1B Ce1B O7B 157.83(8)
O4B Ce1B O7B 65.67(9)
O5B Ce1B O7B 101.14(9)
O12B Ce1B N4B 76.43(9)
O11B Ce1B N4B 68.07(9)
O10B Ce1B N4B 73.47(10)
O8B Ce1B N4B 136.15(9)
O2B Ce1B N4B 90.64(10)
O1B Ce1B N4B 70.36(9)
O4B Ce1B N4B 146.80(9)
O5B Ce1B N4B 134.51(9)
O7B Ce1B N4B 124.27(9)
O12B Ce1B N1B 94.47(9)
O11B Ce1B N1B 96.45(9)
O10B Ce1B N1B 153.70(9)
O8B Ce1B N1B 85.83(9)
O2B Ce1B N1B 24.67(9)
O1B Ce1B N1B 24.90(9)
O4B Ce1B N1B 115.09(9)
O5B Ce1B N1B 66.82(9)
O7B Ce1B N1B 133.76(9)
N4B Ce1B N1B 81.77(9)
O11B P1B N5B 112.82(16)
O11B P1B C11B 112.14(17)
N5B P1B C11B 102.55(17)
O11B P1B C17B 109.45(17)
N5B P1B C17B 107.40(18)
C11B P1B C17B 112.27(18)
O12B P2B N7B 115.23(17)
O12B P2B C29B 111.74(17)
N7B P2B C29B 101.03(18)
O12B P2B C23B 110.94(17)
N7B P2B C23B 106.88(19)
C29B P2B C23B 110.53(19)
N1B O1B Ce1B 95.8(2)
N1B O2B Ce1B 97.5(2)
N2B O4B Ce1B 98.0(2)
N2B O5B Ce1B 95.7(2)
N3B O7B Ce1B 92.6(2)
N3B O8B Ce1B 98.7(2)
C1B O10B Ce1B 141.7(2)
C1B O10B H10W 109(4)
Ce1B O10B H10W 107(4)
P1B O11B Ce1B 137.24(16)
P2B O12B Ce1B 170.54(17)
C5B O13B N4B 108.0(3)
C9B O14B N6B 108.1(3)
O3B N1B O2B 121.9(4)
O3B N1B O1B 121.6(3)
O2B N1B O1B 116.5(3)
O3B N1B Ce1B 171.4(3)
O2B N1B Ce1B 57.82(18)
O1B N1B Ce1B 59.34(18)
O6B N2B O4B 122.0(4)
O6B N2B O5B 121.1(4)
O4B N2B O5B 116.9(3)
O9B N3B O7B 121.7(3)
O9B N3B O8B 120.4(3)
O7B N3B O8B 117.9(3)
C3B N4B O13B 105.0(3)
C3B N4B Ce1B 130.6(2)
O13B N4B Ce1B 121.7(2)
C3B N5B P1B 120.3(3)
C3B N5B H5B 114(4)
P1B N5B H5B 124(4)
C7B N6B O14B 104.7(3)
C7B N7B P2B 125.4(3)
C7B N7B H7B 117(4)
P2B N7B H7B 117(4)
O10B C1B C2B 111.7(3)
O10B C1B H1BA 109.3
C2B C1B H1BA 109.3
O10B C1B H1BB 109.3
C2B C1B H1BB 109.3
H1BA C1B H1BB 107.9
C1B C2B H2BA 109.5
C1B C2B H2BB 109.5
H2BA C2B H2BB 109.5
C1B C2B H2BC 109.5
H2BA C2B H2BC 109.5
H2BB C2B H2BC 109.5
N4B C3B N5B 119.7(3)
N4B C3B C4B 112.6(3)
N5B C3B C4B 127.7(3)
C5B C4B C3B 103.3(4)
C5B C4B H4BA 128.3
C3B C4B H4BA 128.3
C4B C5B O13B 111.1(3)
C4B C5B C6B 133.2(4)
O13B C5B C6B 115.6(4)
C5B C6B H6BA 109.5
C5B C6B H6BB 109.5
H6BA C6B H6BB 109.5
C5B C6B H6BC 109.5
H6BA C6B H6BC 109.5
H6BB C6B H6BC 109.5
N6B C7B N7B 120.5(4)
N6B C7B C8B 113.3(4)
N7B C7B C8B 126.1(4)
C9B C8B C7B 103.0(4)
C9B C8B H8BA 128.5
C7B C8B H8BA 128.5
O14B C9B C8B 110.9(4)
O14B C9B C10B 115.6(4)
C8B C9B C10B 133.5(4)
C9B C10B H10D 109.5
C9B C10B H10E 109.5
H10D C10B H10E 109.5
C9B C10B H10F 109.5
H10D C10B H10F 109.5
H10E C10B H10F 109.5
C16B C11B C12B 119.7(4)
C16B C11B P1B 117.2(3)
C12B C11B P1B 123.1(3)
C13B C12B C11B 119.7(4)
C13B C12B H12B 120.2
C11B C12B H12B 120.2
C12B C13B C14B 120.0(4)
C12B C13B H13B 120.0
C14B C13B H13B 120.0
C15B C14B C13B 120.7(4)
C15B C14B H14B 119.6
C13B C14B H14B 119.6
C14B C15B C16B 119.9(4)
C14B C15B H15B 120.0
C16B C15B H15B 120.0
C15B C16B C11B 120.0(4)
C15B C16B H16B 120.0
C11B C16B H16B 120.0
C18B C17B C22B 119.9(4)
C18B C17B P1B 119.4(3)
C22B C17B P1B 120.6(3)
C19B C18B C17B 120.0(4)
C19B C18B H18B 120.0
C17B C18B H18B 120.0
C18B C19B C20B 120.2(4)
C18B C19B H19B 119.9
C20B C19B H19B 119.9
C21B C20B C19B 119.8(4)
C21B C20B H20B 120.1
C19B C20B H20B 120.1
C22B C21B C20B 120.5(4)
C22B C21B H21B 119.7
C20B C21B H21B 119.7
C21B C22B C17B 119.6(4)
C21B C22B H22B 120.2
C17B C22B H22B 120.2
C24B C23B C28B 120.1(4)
C24B C23B P2B 119.4(3)
C28B C23B P2B 120.5(3)
C23B C24B C25B 119.8(4)
C23B C24B H24B 120.1
C25B C24B H24B 120.1
C26B C25B C24B 120.4(5)
C26B C25B H25B 119.8
C24B C25B H25B 119.8
C27B C26B C25B 119.4(4)
C27B C26B H26B 120.3
C25B C26B H26B 120.3
C26B C27B C28B 121.4(4)
C26B C27B H27B 119.3
C28B C27B H27B 119.3
C27B C28B C23B 118.9(4)
C27B C28B H28B 120.5
C23B C28B H28B 120.5
C30B C29B C34B 120.5(4)
C30B C29B P2B 120.3(3)
C34B C29B P2B 118.9(3)
C29B C30B C31B 119.2(4)
C29B C30B H30B 120.4
C31B C30B H30B 120.4
C32B C31B C30B 120.4(4)
C32B C31B H31B 119.8
C30B C31B H31B 119.8
C31B C32B C33B 120.1(4)
C31B C32B H32B 120.0
C33B C32B H32B 120.0
C34B C33B C32B 120.1(4)
C34B C33B H33B 119.9
C32B C33B H33B 119.9
C33B C34B C29B 119.7(4)
C33B C34B H34B 120.2
C29B C34B H34B 120.2
C1S O1S H1S 110(4)
O1S C1S C2S 108.9(4)
O1S C1S H1SA 109.9
C2S C1S H1SA 109.9
O1S C1S H1SB 109.9
C2S C1S H1SB 109.9
H1SA C1S H1SB 108.3
C1S C2S H2SA 109.5
C1S C2S H2SB 109.5
H2SA C2S H2SB 109.5
C1S C2S H2SC 109.5
H2SA C2S H2SC 109.5
H2SB C2S H2SC 109.5
C3S O2S C3S' 33.3(10)
C3S O2S H2S 104(4)
C3S' O2S H2S 108(4)
C4S C3S O2S 112.7(7)
C4S C3S H3SA 109.1
O2S C3S H3SA 109.1
C4S C3S H3SB 109.1
O2S C3S H3SB 109.1
H3SA C3S H3SB 107.8
C4S' C3S' O2S 116(2)
C4S' C3S' H3SC 108.3
O2S C3S' H3SC 108.3
C4S' C3S' H3SD 108.3
O2S C3S' H3SD 108.3
H3SC C3S' H3SD 107.4
C3S' C4S' H4SD 109.5
C3S' C4S' H4SE 109.5
H4SD C4S' H4SE 109.5
C3S' C4S' H4SF 109.5
H4SD C4S' H4SF 109.5
H4SE C4S' H4SF 109.5

loop_
_geom_bond_atom_site_label_1
_geom_bond_atom_site_label_2
_geom_bond_distance
Ce1A O11A 2.441(3)
Ce1A O12A 2.450(3)
Ce1A O10A 2.514(3)
Ce1A O2A 2.549(3)
Ce1A O8A 2.583(3)
Ce1A O1A 2.593(3)
Ce1A O5A 2.599(3)
Ce1A O4A 2.651(3)
Ce1A O7A 2.710(3)
Ce1A N4A 2.712(3)
Ce1A N1A 2.988(3)
P1A O11A 1.498(3)
P1A N5A 1.655(3)
P1A C17A 1.793(4)
P1A C11A 1.800(4)
P2A O12A 1.492(3)
P2A N7A 1.651(4)
P2A C23A 1.788(4)
P2A C29A 1.792(4)
O1A N1A 1.260(4)
O2A N1A 1.269(4)
O3A N1A 1.227(4)
O4A N2A 1.272(5)
O5A N2A 1.256(5)
O6A N2A 1.227(5)
O7A N3A 1.266(4)
O8A N3A 1.265(4)
O9A N3A 1.235(4)
O10A C1'A 1.38(3)
O10A C1A 1.450(6)
O10A H10V 0.73(6)
O13A C5A 1.351(5)
O13A N4A 1.415(4)
O14A C9A 1.360(5)
O14A N6A 1.417(4)
N4A C3A 1.310(5)
N5A C3A 1.393(5)
N5A H5A 0.80(5)
N6A C7A 1.307(5)
N7A C7A 1.397(5)
N7A H7A 0.80(4)
C1A C2A 1.482(7)
C1A H1AA 0.9900
C1A H1AB 0.9900
C2A H2AA 0.9800
C2A H2AB 0.9800
C2A H2AC 0.9800
C1'A C2'A 1.55(4)
C1'A H1'A 0.9900
C1'A H1'B 0.9900
C2'A H2'A 0.9800
C2'A H2'B 0.9800
C2'A H2'C 0.9800
C3A C4A 1.403(5)
C4A C5A 1.355(6)
C4A H4AA 0.9500
C5A C6A 1.467(6)
C6A H6AA 0.9800
C6A H6AB 0.9800
C6A H6AC 0.9800
C7A C8A 1.410(5)
C8A C9A 1.345(6)
C8A H8AA 0.9500
C9A C10A 1.490(6)
C10A H10A 0.9800
C10A H10B 0.9800
C10A H10C 0.9800
C11A C16A 1.399(6)
C11A C12A 1.401(5)
C12A C13A 1.393(6)
C12A H12A 0.9500
C13A C14A 1.381(6)
C13A H13A 0.9500
C14A C15A 1.393(6)
C14A H14A 0.9500
C15A C16A 1.389(6)
C15A H15A 0.9500
C16A H16A 0.9500
C17A C18A 1.390(5)
C17A C22A 1.396(6)
C18A C19A 1.384(6)
C18A H18A 0.9500
C19A C20A 1.393(6)
C19A H19A 0.9500
C20A C21A 1.388(6)
C20A H20A 0.9500
C21A C22A 1.377(6)
C21A H21A 0.9500
C22A H22A 0.9500
C23A C28A 1.383(6)
C23A C24A 1.401(6)
C24A C25A 1.379(6)
C24A H24A 0.9500
C25A C26A 1.380(6)
C25A H25A 0.9500
C26A C27A 1.384(6)
C26A H26A 0.9500
C27A C28A 1.384(6)
C27A H27A 0.9500
C28A H28A 0.9500
C29A C30A 1.383(6)
C29A C34A 1.391(6)
C30A C31A 1.385(6)
C30A H30A 0.9500
C31A C32A 1.378(7)
C31A H31A 0.9500
C32A C33A 1.382(7)
C32A H32A 0.9500
C33A C34A 1.387(7)
C33A H33A 0.9500
C34A H34A 0.9500
Ce1B O12B 2.431(3)
Ce1B O11B 2.443(3)
Ce1B O10B 2.513(3)
Ce1B O8B 2.571(3)
Ce1B O2B 2.574(3)
Ce1B O1B 2.607(3)
Ce1B O4B 2.613(3)
Ce1B O5B 2.654(3)
Ce1B O7B 2.713(3)
Ce1B N4B 2.744(3)
Ce1B N1B 3.016(3)
P1B O11B 1.489(3)
P1B N5B 1.655(3)
P1B C11B 1.792(4)
P1B C17B 1.795(4)
P2B O12B 1.488(3)
P2B N7B 1.653(4)
P2B C29B 1.788(4)
P2B C23B 1.806(4)
O1B N1B 1.276(4)
O2B N1B 1.270(4)
O3B N1B 1.225(4)
O4B N2B 1.259(4)
O5B N2B 1.275(4)
O6B N2B 1.228(4)
O7B N3B 1.253(4)
O8B N3B 1.279(4)
O9B N3B 1.235(4)
O10B C1B 1.451(5)
O10B H10W 0.71(5)
O13B C5B 1.352(5)
O13B N4B 1.411(4)
O14B C9B 1.350(5)
O14B N6B 1.416(4)
N4B C3B 1.317(5)
N5B C3B 1.388(5)
N5B H5B 0.87(5)
N6B C7B 1.310(5)
N7B C7B 1.382(5)
N7B H7B 0.76(5)
C1B C2B 1.508(6)
C1B H1BA 0.9900
C1B H1BB 0.9900
C2B H2BA 0.9800
C2B H2BB 0.9800
C2B H2BC 0.9800
C3B C4B 1.418(5)
C4B C5B 1.348(6)
C4B H4BA 0.9500
C5B C6B 1.497(6)
C6B H6BA 0.9800
C6B H6BB 0.9800
C6B H6BC 0.9800
C7B C8B 1.413(6)
C8B C9B 1.358(6)
C8B H8BA 0.9500
C9B C10B 1.495(6)
C10B H10D 0.9800
C10B H10E 0.9800
C10B H10F 0.9800
C11B C16B 1.402(5)
C11B C12B 1.403(5)
C12B C13B 1.384(5)
C12B H12B 0.9500
C13B C14B 1.391(6)
C13B H13B 0.9500
C14B C15B 1.380(6)
C14B H14B 0.9500
C15B C16B 1.386(5)
C15B H15B 0.9500
C16B H16B 0.9500
C17B C18B 1.393(5)
C17B C22B 1.404(5)
C18B C19B 1.388(6)
C18B H18B 0.9500
C19B C20B 1.395(6)
C19B H19B 0.9500
C20B C21B 1.391(6)
C20B H20B 0.9500
C21B C22B 1.385(6)
C21B H21B 0.9500
C22B H22B 0.9500
C23B C24B 1.379(6)
C23B C28B 1.400(6)
C24B C25B 1.394(6)
C24B H24B 0.9500
C25B C26B 1.380(7)
C25B H25B 0.9500
C26B C27B 1.377(7)
C26B H26B 0.9500
C27B C28B 1.382(6)
C27B H27B 0.9500
C28B H28B 0.9500
C29B C30B 1.391(6)
C29B C34B 1.391(6)
C30B C31B 1.392(6)
C30B H30B 0.9500
C31B C32B 1.376(6)
C31B H31B 0.9500
C32B C33B 1.394(6)
C32B H32B 0.9500
C33B C34B 1.378(6)
C33B H33B 0.9500
C34B H34B 0.9500
O1S C1S 1.432(5)
O1S H1S 0.82(6)
C1S C2S 1.483(7)
C1S H1SA 0.9900
C1S H1SB 0.9900
C2S H2SA 0.9800
C2S H2SB 0.9800
C2S H2SC 0.9800
O2S C3S 1.449(8)
O2S C3S' 1.47(3)
O2S H2S 0.83(6)
C3S C4S 1.447(11)
C3S H3SA 0.9900
C3S H3SB 0.9900
C4S H4SA 0.9800
C4S H4SB 0.9800
C4S H4SC 0.9800
C3S' C4S' 1.36(3)
C3S' H3SC 0.9900
C3S' H3SD 0.9900
C4S' H4SD 0.9800
C4S' H4SE 0.9800
C4S' H4SF 0.9800

loop_
_geom_hbond_atom_site_label_D
_geom_hbond_atom_site_label_H
_geom_hbond_atom_site_label_A
_geom_hbond_site_symmetry_A
_geom_hbond_distance_DH
_geom_hbond_distance_HA
_geom_hbond_distance_DA
_geom_hbond_angle_DHA
_geom_hbond_publ_flag
N5A H5A O9B 1_545 0.80(5) 2.13(5) 2.914(4) 168(5) yes
N5B H5B O9A . 0.87(5) 2.01(5) 2.877(4) 173(6) yes
N7A H7A O1S . 0.79(4) 2.07(5) 2.838(5) 165(5) yes
N7B H7B O2S . 0.76(5) 2.08(5) 2.830(5) 167(5) yes
O10A H10V N6A . 0.73(6) 2.06(6) 2.786(4) 179(9) yes
O10B H10W N6B . 0.71(5) 2.15(5) 2.858(4) 170(5) yes
O1S H1S O5B 1_445 0.82(6) 2.14(6) 2.919(4) 161(5) yes
O1S H1S O6B 1_445 0.82(6) 2.51(6) 3.166(5) 138(5) yes
O2S H2S O4A 1_655 0.82(6) 2.43(6) 3.209(5) 159(6) yes
O2S H2S O6A 1_655 0.82(6) 2.33(6) 2.983(6) 137(5) yes

loop_
_geom_torsion_atom_site_label_1
_geom_torsion_atom_site_label_2
_geom_torsion_atom_site_label_3
_geom_torsion_atom_site_label_4
_geom_torsion
O11A Ce1A O1A N1A 57.7(2)
O12A Ce1A O1A N1A -165.1(2)
O10A Ce1A O1A N1A 156.1(2)
O2A Ce1A O1A N1A 5.5(2)
O8A Ce1A O1A N1A -20.0(2)
O5A Ce1A O1A N1A -97.7(2)
O4A Ce1A O1A N1A -81.9(2)
O7A Ce1A O1A N1A -20.1(4)
N4A Ce1A O1A N1A 113.8(2)
O11A Ce1A O2A N1A -136.1(2)
O12A Ce1A O2A N1A 4.8(3)
O10A Ce1A O2A N1A -113.1(3)
O8A Ce1A O2A N1A 148.0(3)
O1A Ce1A O2A N1A -5.5(2)
O5A Ce1A O2A N1A 93.8(2)
O4A Ce1A O2A N1A 67.0(2)
O7A Ce1A O2A N1A 164.7(2)
N4A Ce1A O2A N1A -68.5(2)
O11A Ce1A O4A N2A 109.8(2)
O12A Ce1A O4A N2A -82.7(2)
O10A Ce1A O4A N2A -31.1(3)
O2A Ce1A O4A N2A 148.8(2)
O8A Ce1A O4A N2A 80.8(2)
O1A Ce1A O4A N2A -158.3(3)
O5A Ce1A O4A N2A 2.0(2)
O7A Ce1A O4A N2A 41.1(2)
N4A Ce1A O4A N2A -138.2(2)
N1A Ce1A O4A N2A 174.3(3)
O11A Ce1A O5A N2A -131.4(2)
O12A Ce1A O5A N2A 81.1(2)
O10A Ce1A O5A N2A 152.8(2)
O2A Ce1A O5A N2A -36.9(3)
O8A Ce1A O5A N2A -87.6(2)
O1A Ce1A O5A N2A 17.2(3)
O4A Ce1A O5A N2A -2.1(2)
O7A Ce1A O5A N2A -139.5(2)
N4A Ce1A O5A N2A 104.5(3)
N1A Ce1A O5A N2A -9.7(3)
O11A Ce1A O7A N3A -80.1(2)
O12A Ce1A O7A N3A 144.4(2)
O10A Ce1A O7A N3A -170.7(2)
O2A Ce1A O7A N3A -14.3(2)
O8A Ce1A O7A N3A 6.17(19)
O1A Ce1A O7A N3A 6.3(4)
O5A Ce1A O7A N3A 93.3(2)
O4A Ce1A O7A N3A 61.8(2)
N4A Ce1A O7A N3A -118.9(2)
N1A Ce1A O7A N3A -5.3(3)
O11A Ce1A O8A N3A 68.2(2)
O12A Ce1A O8A N3A -99.3(2)
O10A Ce1A O8A N3A -3.0(2)
O2A Ce1A O8A N3A 152.6(2)
O1A Ce1A O8A N3A 173.8(2)
O5A Ce1A O8A N3A -78.8(2)
O4A Ce1A O8A N3A -129.8(2)
O7A Ce1A O8A N3A -6.2(2)
N4A Ce1A O8A N3A 92.6(2)
N1A Ce1A O8A N3A 165.6(2)
O11A Ce1A O10A C1'A -94(2)
O12A Ce1A O10A C1'A 117(2)
O2A Ce1A O10A C1'A -116(2)
O8A Ce1A O10A C1'A -28(2)
O1A Ce1A O10A C1'A 156(2)
O5A Ce1A O10A C1'A 39(2)
O4A Ce1A O10A C1'A 64(2)
O7A Ce1A O10A C1'A -25(2)
N4A Ce1A O10A C1'A -163(2)
N1A Ce1A O10A C1'A 179(2)
O11A Ce1A O10A C1A -43.2(5)
O12A Ce1A O10A C1A 167.5(5)
O2A Ce1A O10A C1A -65.9(6)
O8A Ce1A O10A C1A 22.3(5)
O1A Ce1A O10A C1A -153.6(5)
O5A Ce1A O10A C1A 89.6(5)
O4A Ce1A O10A C1A 113.9(5)
O7A Ce1A O10A C1A 24.9(5)
N4A Ce1A O10A C1A -112.7(5)
N1A Ce1A O10A C1A -130.4(5)
N5A P1A O11A Ce1A 17.4(3)
C17A P1A O11A Ce1A 131.6(2)
C11A P1A O11A Ce1A -101.3(3)
O12A Ce1A O11A P1A -11.8(3)
O10A Ce1A O11A P1A -60.2(2)
O2A Ce1A O11A P1A 111.3(3)
O8A Ce1A O11A P1A 178.7(3)
O1A Ce1A O11A P1A 73.3(3)
O5A Ce1A O11A P1A -137.8(2)
O4A Ce1A O11A P1A 149.3(2)
O7A Ce1A O11A P1A -129.7(3)
N4A Ce1A O11A P1A 16.4(2)
N1A Ce1A O11A P1A 94.2(2)
N7A P2A O12A Ce1A 85.3(11)
C23A P2A O12A Ce1A -159.5(11)
C29A P2A O12A Ce1A -38.3(11)
O11A Ce1A O12A P2A -68.3(11)
O10A Ce1A O12A P2A -16.8(11)
O2A Ce1A O12A P2A -176.4(11)
O8A Ce1A O12A P2A 93.2(11)
O1A Ce1A O12A P2A -168.1(11)
O5A Ce1A O12A P2A 73.3(11)
O4A Ce1A O12A P2A 123.4(11)
O7A Ce1A O12A P2A 26.9(11)
N4A Ce1A O12A P2A -95.2(11)
N1A Ce1A O12A P2A -174.4(11)
Ce1A O1A N1A O3A 169.4(3)
Ce1A O1A N1A O2A -9.5(4)
Ce1A O2A N1A O3A -169.2(3)
Ce1A O2A N1A O1A 9.7(4)
O11A Ce1A N1A O3A 129.9(19)
O12A Ce1A N1A O3A -88.8(19)
O10A Ce1A N1A O3A -146.1(18)
O2A Ce1A N1A O3A 87.0(19)
O8A Ce1A N1A O3A 58.2(19)
O1A Ce1A N1A O3A -103.0(19)
O5A Ce1A N1A O3A -10.2(19)
O4A Ce1A N1A O3A -16.6(19)
O7A Ce1A N1A O3A 66.8(19)
N4A Ce1A N1A O3A -163.4(19)
O11A Ce1A N1A O1A -127.1(2)
O12A Ce1A N1A O1A 14.2(2)
O10A Ce1A N1A O1A -43.1(4)
O2A Ce1A N1A O1A -170.0(4)
O8A Ce1A N1A O1A 161.2(2)
O5A Ce1A N1A O1A 92.8(2)
O4A Ce1A N1A O1A 86.4(2)
O7A Ce1A N1A O1A 169.8(2)
N4A Ce1A N1A O1A -60.4(2)
O11A Ce1A N1A O2A 42.9(2)
O12A Ce1A N1A O2A -175.8(2)
O10A Ce1A N1A O2A 126.9(3)
O8A Ce1A N1A O2A -28.8(2)
O1A Ce1A N1A O2A 170.0(4)
O5A Ce1A N1A O2A -97.2(2)
O4A Ce1A N1A O2A -103.6(2)
O7A Ce1A N1A O2A -20.2(3)
N4A Ce1A N1A O2A 109.7(2)
Ce1A O5A N2A O6A -175.2(4)
Ce1A O5A N2A O4A 3.7(4)
Ce1A O4A N2A O6A 175.3(4)
Ce1A O4A N2A O5A -3.6(4)
Ce1A O8A N3A O9A -167.9(3)
Ce1A O8A N3A O7A 11.4(3)
Ce1A O7A N3A O9A 168.6(3)
Ce1A O7A N3A O8A -10.7(3)
C5A O13A N4A C3A -0.6(4)
C5A O13A N4A Ce1A 159.6(2)
O11A Ce1A N4A C3A -43.6(3)
O12A Ce1A N4A C3A 118.1(4)
O10A Ce1A N4A C3A 43.9(3)
O2A Ce1A N4A C3A -120.3(3)
O8A Ce1A N4A C3A -68.6(4)
O1A Ce1A N4A C3A -166.6(4)
O5A Ce1A N4A C3A 94.5(4)
O4A Ce1A N4A C3A 173.9(3)
O7A Ce1A N4A C3A -5.3(4)
N1A Ce1A N4A C3A -143.7(4)
O11A Ce1A N4A O13A 162.8(3)
O12A Ce1A N4A O13A -35.6(2)
O10A Ce1A N4A O13A -109.7(2)
O2A Ce1A N4A O13A 86.1(2)
O8A Ce1A N4A O13A 137.8(2)
O1A Ce1A N4A O13A 39.8(2)
O5A Ce1A N4A O13A -59.1(3)
O4A Ce1A N4A O13A 20.3(3)
O7A Ce1A N4A O13A -158.9(2)
N1A Ce1A N4A O13A 62.7(2)
O11A P1A N5A C3A -56.3(3)
C17A P1A N5A C3A -176.6(3)
C11A P1A N5A C3A 64.1(3)
C9A O14A N6A C7A -0.3(4)
O12A P2A N7A C7A -52.2(4)
C23A P2A N7A C7A -174.3(3)
C29A P2A N7A C7A 73.0(4)
C1'A O10A C1A C2A -47(2)
Ce1A O10A C1A C2A -165.5(4)
C1A O10A C1'A C2'A 41.4(18)
Ce1A O10A C1'A C2'A 142.8(14)
O13A N4A C3A N5A -178.2(3)
Ce1A N4A C3A N5A 25.5(5)
O13A N4A C3A C4A 0.3(4)
Ce1A N4A C3A C4A -156.0(3)
P1A N5A C3A N4A 34.6(5)
P1A N5A C3A C4A -143.6(4)
N4A C3A C4A C5A 0.1(5)
N5A C3A C4A C5A 178.4(4)
N4A O13A C5A C4A 0.7(4)
N4A O13A C5A C6A 179.3(4)
C3A C4A C5A O13A -0.5(4)
C3A C4A C5A C6A -178.7(5)
O14A N6A C7A N7A 177.8(3)
O14A N6A C7A C8A -0.4(4)
P2A N7A C7A N6A 4.0(6)
P2A N7A C7A C8A -178.1(3)
N6A C7A C8A C9A 0.9(5)
N7A C7A C8A C9A -177.2(4)
C7A C8A C9A O14A -1.0(5)
C7A C8A C9A C10A 176.7(5)
N6A O14A C9A C8A 0.8(5)
N6A O14A C9A C10A -177.4(4)
O11A P1A C11A C16A 159.4(3)
N5A P1A C11A C16A 37.4(4)
C17A P1A C11A C16A -74.2(4)
O11A P1A C11A C12A -18.0(4)
N5A P1A C11A C12A -140.1(3)
C17A P1A C11A C12A 108.3(3)
C16A C11A C12A C13A 1.0(6)
P1A C11A C12A C13A 178.4(3)
C11A C12A C13A C14A -0.8(6)
C12A C13A C14A C15A 0.4(7)
C13A C14A C15A C16A -0.1(7)
C14A C15A C16A C11A 0.2(6)
C12A C11A C16A C15A -0.6(6)
P1A C11A C16A C15A -178.0(3)
O11A P1A C17A C18A 163.5(3)
N5A P1A C17A C18A -76.1(4)
C11A P1A C17A C18A 38.4(4)
O11A P1A C17A C22A -21.4(4)
N5A P1A C17A C22A 99.0(3)
C11A P1A C17A C22A -146.5(3)
C22A C17A C18A C19A -1.2(6)
P1A C17A C18A C19A 173.7(3)
C17A C18A C19A C20A -0.2(6)
C18A C19A C20A C21A 1.2(6)
C19A C20A C21A C22A -0.8(6)
C20A C21A C22A C17A -0.6(6)
C18A C17A C22A C21A 1.6(6)
P1A C17A C22A C21A -173.6(3)
O12A P2A C23A C28A -11.6(4)
N7A P2A C23A C28A 112.2(4)
C29A P2A C23A C28A -134.8(4)
O12A P2A C23A C24A 171.9(3)
N7A P2A C23A C24A -64.4(4)
C29A P2A C23A C24A 48.7(4)
C28A C23A C24A C25A -0.7(7)
P2A C23A C24A C25A 175.8(3)
C23A C24A C25A C26A 0.5(7)
C24A C25A C26A C27A -0.5(7)
C25A C26A C27A C28A 0.6(7)
C24A C23A C28A C27A 0.8(7)
P2A C23A C28A C27A -175.7(4)
C26A C27A C28A C23A -0.8(7)
O12A P2A C29A C30A 141.3(3)
N7A P2A C29A C30A 13.6(4)
C23A P2A C29A C30A -94.3(4)
O12A P2A C29A C34A -43.2(4)
N7A P2A C29A C34A -170.9(4)
C23A P2A C29A C34A 81.2(4)
C34A C29A C30A C31A -0.1(6)
P2A C29A C30A C31A 175.3(3)
C29A C30A C31A C32A -0.8(7)
C30A C31A C32A C33A 1.2(8)
C31A C32A C33A C34A -0.6(9)
C32A C33A C34A C29A -0.4(10)
C30A C29A C34A C33A 0.7(8)
P2A C29A C34A C33A -175.0(5)
O12B Ce1B O1B N1B 163.8(2)
O11B Ce1B O1B N1B -58.0(2)
O10B Ce1B O1B N1B -157.1(2)
O8B Ce1B O1B N1B 19.2(2)
O2B Ce1B O1B N1B -5.30(19)
O4B Ce1B O1B N1B 101.5(2)
O5B Ce1B O1B N1B 83.3(2)
O7B Ce1B O1B N1B 21.0(4)
N4B Ce1B O1B N1B -114.1(2)
O12B Ce1B O2B N1B -6.4(2)
O11B Ce1B O2B N1B 135.9(2)
O10B Ce1B O2B N1B 109.0(3)
O8B Ce1B O2B N1B -148.9(2)
O1B Ce1B O2B N1B 5.35(19)
O4B Ce1B O2B N1B -92.2(2)
O5B Ce1B O2B N1B -68.0(2)
O7B Ce1B O2B N1B -164.4(2)
N4B Ce1B O2B N1B 68.4(2)
O12B Ce1B O4B N2B -77.1(2)
O11B Ce1B O4B N2B 136.9(2)
O10B Ce1B O4B N2B -149.7(2)
O8B Ce1B O4B N2B 88.7(2)
O2B Ce1B O4B N2B 37.8(2)
O1B Ce1B O4B N2B -16.8(2)
O5B Ce1B O4B N2B 5.9(2)
O7B Ce1B O4B N2B 139.1(2)
N4B Ce1B O4B N2B -104.9(2)
N1B Ce1B O4B N2B 10.4(2)
O12B Ce1B O5B N2B 76.6(2)
O11B Ce1B O5B N2B -113.9(2)
O10B Ce1B O5B N2B 24.9(3)
O8B Ce1B O5B N2B -89.7(2)
O2B Ce1B O5B N2B -156.5(2)
O1B Ce1B O5B N2B 151.5(2)
O4B Ce1B O5B N2B -5.8(2)
O7B Ce1B O5B N2B -48.3(2)
N4B Ce1B O5B N2B 128.3(2)
N1B Ce1B O5B N2B 178.6(2)
O12B Ce1B O7B N3B -146.1(2)
O11B Ce1B O7B N3B 77.0(2)
O10B Ce1B O7B N3B 167.4(2)
O8B Ce1B O7B N3B -8.85(19)
O2B Ce1B O7B N3B 9.9(2)
O1B Ce1B O7B N3B -11.1(4)
O4B Ce1B O7B N3B -101.2(2)
O5B Ce1B O7B N3B -67.5(2)
N4B Ce1B O7B N3B 115.4(2)
N1B Ce1B O7B N3B 1.0(3)
O12B Ce1B O8B N3B 104.1(2)
O11B Ce1B O8B N3B -66.0(2)
O10B Ce1B O8B N3B 4.8(2)
O2B Ce1B O8B N3B -151.7(2)
O1B Ce1B O8B N3B -172.1(2)
O4B Ce1B O8B N3B 78.7(2)
O5B Ce1B O8B N3B 128.7(2)
O7B Ce1B O8B N3B 8.76(19)
N4B Ce1B O8B N3B -90.6(2)
N1B Ce1B O8B N3B -164.1(2)
O12B Ce1B O10B C1B -129.1(4)
O11B Ce1B O10B C1B 80.8(4)
O8B Ce1B O10B C1B 16.0(4)
O2B Ce1B O10B C1B 107.4(4)
O1B Ce1B O10B C1B -167.9(4)
O4B Ce1B O10B C1B -53.7(4)
O5B Ce1B O10B C1B -76.3(4)
O7B Ce1B O10B C1B 12.9(4)
N4B Ce1B O10B C1B 150.0(4)
N1B Ce1B O10B C1B 170.4(4)
N5B P1B O11B Ce1B -9.4(3)
C11B P1B O11B Ce1B -124.6(2)
C17B P1B O11B Ce1B 110.1(2)
O12B Ce1B O11B P1B 3.4(3)
O10B Ce1B O11B P1B 51.7(2)
O8B Ce1B O11B P1B 174.8(3)
O2B Ce1B O11B P1B -118.8(2)
O1B Ce1B O11B P1B -80.7(2)
O4B Ce1B O11B P1B 125.3(2)
O5B Ce1B O11B P1B -160.49(18)
O7B Ce1B O11B P1B 123.1(2)
N4B Ce1B O11B P1B -23.4(2)
N1B Ce1B O11B P1B -101.8(2)
N7B P2B O12B Ce1B -53.5(11)
C29B P2B O12B Ce1B -168.0(10)
C23B P2B O12B Ce1B 68.1(11)
O11B Ce1B O12B P2B 32.4(11)
O10B Ce1B O12B P2B -18.9(11)
O8B Ce1B O12B P2B -132.5(10)
O2B Ce1B O12B P2B 141.0(10)
O1B Ce1B O12B P2B 131.6(11)
O4B Ce1B O12B P2B -106.8(11)
O5B Ce1B O12B P2B -157.3(11)
O7B Ce1B O12B P2B -64.9(11)
N4B Ce1B O12B P2B 57.9(11)
N1B Ce1B O12B P2B 138.3(11)
Ce1B O2B N1B O3B 169.9(3)
Ce1B O2B N1B O1B -9.3(3)
Ce1B O1B N1B O3B -170.0(3)
Ce1B O1B N1B O2B 9.1(3)
O12B Ce1B N1B O3B 83.3(19)
O11B Ce1B N1B O3B -134.4(19)
O10B Ce1B N1B O3B 139.2(19)
O8B Ce1B N1B O3B -63.3(19)
O2B Ce1B N1B O3B -91.1(19)
O1B Ce1B N1B O3B 99(2)
O4B Ce1B N1B O3B 9(2)
O5B Ce1B N1B O3B 12.6(19)
O7B Ce1B N1B O3B -71(2)
N4B Ce1B N1B O3B 158.9(19)
O12B Ce1B N1B O2B 174.4(2)
O11B Ce1B N1B O2B -43.3(2)
O10B Ce1B N1B O2B -129.7(3)
O8B Ce1B N1B O2B 27.8(2)
O1B Ce1B N1B O2B -170.3(3)
O4B Ce1B N1B O2B 100.0(2)
O5B Ce1B N1B O2B 103.7(2)
O7B Ce1B N1B O2B 20.5(3)
N4B Ce1B N1B O2B -110.0(2)
O12B Ce1B N1B O1B -15.2(2)
O11B Ce1B N1B O1B 127.0(2)
O10B Ce1B N1B O1B 40.7(3)
O8B Ce1B N1B O1B -161.8(2)
O2B Ce1B N1B O1B 170.3(3)
O4B Ce1B N1B O1B -89.6(2)
O5B Ce1B N1B O1B -86.0(2)
O7B Ce1B N1B O1B -169.19(19)
N4B Ce1B N1B O1B 60.3(2)
Ce1B O4B N2B O6B 168.9(3)
Ce1B O4B N2B O5B -10.3(3)
Ce1B O5B N2B O6B -169.1(3)
Ce1B O5B N2B O4B 10.1(3)
Ce1B O7B N3B O9B -164.0(3)
Ce1B O7B N3B O8B 15.2(3)
Ce1B O8B N3B O9B 163.0(3)
Ce1B O8B N3B O7B -16.2(3)
C5B O13B N4B C3B 1.2(4)
C5B O13B N4B Ce1B -161.7(2)
O12B Ce1B N4B C3B -119.3(3)
O11B Ce1B N4B C3B 43.7(3)
O10B Ce1B N4B C3B -44.9(3)
O8B Ce1B N4B C3B 68.9(4)
O2B Ce1B N4B C3B 121.0(3)
O1B Ce1B N4B C3B 166.9(4)
O4B Ce1B N4B C3B -91.8(4)
O5B Ce1B N4B C3B -170.3(3)
O7B Ce1B N4B C3B 5.7(4)
N1B Ce1B N4B C3B 144.1(3)
O12B Ce1B N4B O13B 38.8(2)
O11B Ce1B N4B O13B -158.3(3)
O10B Ce1B N4B O13B 113.2(3)
O8B Ce1B N4B O13B -133.0(2)
O2B Ce1B N4B O13B -80.9(2)
O1B Ce1B N4B O13B -35.0(2)
O4B Ce1B N4B O13B 66.3(3)
O5B Ce1B N4B O13B -12.3(3)
O7B Ce1B N4B O13B 163.8(2)
N1B Ce1B N4B O13B -57.8(2)
O11B P1B N5B C3B 56.1(3)
C11B P1B N5B C3B 177.0(3)
C17B P1B N5B C3B -64.5(3)
C9B O14B N6B C7B 0.5(4)
O12B P2B N7B C7B 64.2(4)
C29B P2B N7B C7B -175.2(4)
C23B P2B N7B C7B -59.6(4)
Ce1B O10B C1B C2B -132.4(4)
O13B N4B C3B N5B 178.0(3)
Ce1B N4B C3B N5B -21.2(5)
O13B N4B C3B C4B -1.0(4)
Ce1B N4B C3B C4B 159.8(3)
P1B N5B C3B N4B -39.0(5)
P1B N5B C3B C4B 139.9(4)
N4B C3B C4B C5B 0.5(5)
N5B C3B C4B C5B -178.5(4)
C3B C4B C5B O13B 0.4(5)
C3B C4B C5B C6B 176.8(5)
N4B O13B C5B C4B -1.0(4)
N4B O13B C5B C6B -178.1(4)
O14B N6B C7B N7B 179.2(3)
O14B N6B C7B C8B -0.5(5)
P2B N7B C7B N6B -15.6(6)
P2B N7B C7B C8B 164.1(4)
N6B C7B C8B C9B 0.3(5)
N7B C7B C8B C9B -179.4(4)
N6B O14B C9B C8B -0.3(5)
N6B O14B C9B C10B -179.7(5)
C7B C8B C9B O14B 0.0(5)
C7B C8B C9B C10B 179.2(6)
O11B P1B C11B C16B 25.3(4)
N5B P1B C11B C16B -96.0(3)
C17B P1B C11B C16B 149.0(3)
O11B P1B C11B C12B -157.6(3)
N5B P1B C11B C12B 81.1(4)
C17B P1B C11B C12B -33.8(4)
C16B C11B C12B C13B -0.1(6)
P1B C11B C12B C13B -177.2(3)
C11B C12B C13B C14B 0.3(6)
C12B C13B C14B C15B 0.1(6)
C13B C14B C15B C16B -0.8(6)
C14B C15B C16B C11B 1.0(6)
C12B C11B C16B C15B -0.6(6)
P1B C11B C16B C15B 176.7(3)
O11B P1B C17B C18B 17.4(4)
N5B P1B C17B C18B 140.2(3)
C11B P1B C17B C18B -107.8(3)
O11B P1B C17B C22B -160.6(3)
N5B P1B C17B C22B -37.8(4)
C11B P1B C17B C22B 74.2(4)
C22B C17B C18B C19B -1.0(6)
P1B C17B C18B C19B -179.0(3)
C17B C18B C19B C20B 0.9(6)
C18B C19B C20B C21B -0.3(6)
C19B C20B C21B C22B -0.2(6)
C20B C21B C22B C17B 0.0(6)
C18B C17B C22B C21B 0.6(6)
P1B C17B C22B C21B 178.5(3)
O12B P2B C23B C24B 31.2(4)
N7B P2B C23B C24B 157.6(4)
C29B P2B C23B C24B -93.3(4)
O12B P2B C23B C28B -149.8(3)
N7B P2B C23B C28B -23.4(4)
C29B P2B C23B C28B 85.7(4)
C28B C23B C24B C25B -1.8(7)
P2B C23B C24B C25B 177.2(4)
C23B C24B C25B C26B 0.7(8)
C24B C25B C26B C27B 0.5(8)
C25B C26B C27B C28B -0.6(8)
C26B C27B C28B C23B -0.5(7)
C24B C23B C28B C27B 1.7(6)
P2B C23B C28B C27B -177.3(3)
O12B P2B C29B C30B -167.9(3)
N7B P2B C29B C30B 69.1(4)
C23B P2B C29B C30B -43.8(4)
O12B P2B C29B C34B 17.8(4)
N7B P2B C29B C34B -105.3(3)
C23B P2B C29B C34B 141.8(3)
C34B C29B C30B C31B 1.4(6)
P2B C29B C30B C31B -172.9(3)
C29B C30B C31B C32B 0.0(7)
C30B C31B C32B C33B -1.7(7)
C31B C32B C33B C34B 1.9(7)
C32B C33B C34B C29B -0.5(7)
C30B C29B C34B C33B -1.1(6)
P2B C29B C34B C33B 173.2(3)
C3S' O2S C3S C4S 22(2)
C3S O2S C3S' C4S' -17.5(16)
